data_4514819
loop_
_publ_author_name
'Yu, Zhunzhun'
'Mendoza, Abraham'

_publ_section_title
;
 Enantioselective Assembly of Congested Cyclopropanes using Redox-Active
 Aryldiazoacetates
;
_journal_issue 9
_journal_name_full 'ACS Catalysis'
_journal_page_first 7870
_journal_paper_doi 10.1021/acscatal.9b02615
_journal_volume 9
_journal_year 2019
_chemical_absolute_configuration ad
_chemical_formula_moiety 'C24 H16 Br N O4'
_chemical_formula_sum 'C24 H16 Br N O4'
_chemical_formula_weight 462.29
_chemical_name_systematic '1,3-dioxoisoindolin-2-yl (1R,2S)-2-(4-chlorophenyl)-1-phenylcyclopropane-1-carboxylate'
_space_group_crystal_system monoclinic
_space_group_IT_number 4
_space_group_name_Hall 'P 2yb'
_space_group_name_H-M_alt 'P 1 21 1'
_symmetry_space_group_name_Hall 'P 2yb'
_symmetry_space_group_name_H-M 'P 1 21 1'
_atom_sites_solution_hydrogens geom
_atom_sites_solution_primary direct
_audit_creation_date 2018-07-19
_audit_creation_method
;
Olex2 1.2
(compiled 2018.05.29 svn.r3508 for OlexSys, GUI svn.r5506)
;
_audit_update_record
;
2018-07-19 # Formatted by publCIF

;
_cell_angle_alpha 90.0
_cell_angle_beta 102.827(2)
_cell_angle_gamma 90.0
_cell_formula_units_Z 2
_cell_length_a 9.72130(19)
_cell_length_b 9.12937(16)
_cell_length_c 12.1367(3)
_cell_measurement_reflns_used 6326
_cell_measurement_temperature 293
_cell_measurement_theta_max 55.3750
_cell_measurement_theta_min 3.6260
_cell_volume 1050.24(4)
_computing_cell_refinement 'CrysAlisPro 1.171.38.46 (Rigaku OD, 2015)'
_computing_data_collection 'CrysAlisPro 1.171.38.46 (Rigaku OD, 2015)'
_computing_data_reduction 'CrysAlisPro 1.171.38.46 (Rigaku OD, 2015)'
_computing_molecular_graphics 'Olex2 (Dolomanov et al., 2009)'
_computing_publication_material 'Olex2 (Dolomanov et al., 2009)'
_computing_structure_refinement 'ShelXL (Sheldrick, 2015)'
_computing_structure_solution 'ShelXS (Sheldrick, 2008)'
_diffrn_ambient_temperature 293
_diffrn_detector 'CCD plate'
_diffrn_detector_area_resol_mean 7.9
_diffrn_detector_type 'CCD area detector'
_diffrn_measured_fraction_theta_full 1.000
_diffrn_measured_fraction_theta_max 0.997
_diffrn_measurement_details
;
List of Runs (angles in degrees, time in seconds):

  # Type    Start    End  Width  t~exp~   \w     \q     \k     \f   Frames
--------------------------------------------------------------------------
  1  \w    213.96 272.96   1.00   10.00    -- -112.92 -59.25 -51.92   59
  2  \w    213.96 272.96   1.00   10.00    -- -112.92 -59.25  20.08   59
  3  \w   -134.04 -22.04   1.00   10.00    -- -112.92  83.74 -29.95  112
  4  \w    213.96 272.96   1.00   10.00    -- -112.92 -59.25 148.08   59
  5  \w    213.96 272.96   1.00   10.00    -- -112.92 -59.25-115.92   59
  6  \w    213.96 272.96   1.00   10.00    -- -112.92 -59.25  84.08   59
  7  \w   -134.04 -22.04   1.00   10.00    -- -112.92  83.74 130.05  112
  8  \f   -339.92  20.08   1.00   10.00 -43.57 -69.44 -59.25    --   360
  9  \w    -26.19  77.81   1.00   10.00    --   38.56 -83.74 -50.05  104
 10  \w    -26.19  77.81   1.00   10.00    --   38.56 -83.74 109.95  104
 11  \f     -9.39 350.61   1.00   10.00 -21.98-112.92  28.85    --   360
 12  \f   -339.92  20.08   1.00   10.00 -72.04 -97.92 -59.25    --   360
 13  \w   -134.04 -22.04   1.00   10.00    -- -112.92  83.74-101.95  112
 14  \w     -2.24 104.76   1.00   10.00    --   23.56  59.25  69.92  107
 15  \w    251.21 307.21   1.00   10.00    -- -112.92 114.09  51.24   56
 16  \w    213.96 272.96   1.00   10.00    -- -112.92 -59.25-147.92   59
 17  \f     -9.39 350.61   1.00   10.00   6.50 -84.44  28.85    --   360
 18  \w    251.21 307.21   1.00   10.00    -- -112.92 114.09 179.24   56
 19  \w     -2.24 104.76   1.00   10.00    --   23.56  59.25-110.08  107
 20  \w   -134.04 -22.04   1.00   10.00    -- -112.92  83.74  34.05  112
 21  \w    213.96 272.96   1.00   10.00    -- -112.92 -59.25 -19.92   59
 22  \w    213.96 272.96   1.00   10.00    -- -112.92 -59.25  52.08   59
 23  \w    213.96 272.96   1.00   10.00    -- -112.92 -59.25 116.08   59
 24  \w    251.21 307.21   1.00   10.00    -- -112.92 114.09 -84.76   56
 25  \w    213.96 272.96   1.00   10.00    -- -112.92 -59.25 -83.92   59
 26  \w    213.96 272.96   1.00   10.00    -- -112.92 -59.25-179.92   59
 27  \w   -134.04 -22.04   1.00   10.00    -- -112.92  83.74 162.05  112
 28  \w    -26.19  77.81   1.00   10.00    --   38.56 -83.74-170.05  104
 29  \w     -2.24 104.76   1.00   10.00    --   23.56  59.25 159.92  107
 30  \f   -339.92  20.08   1.00   10.00 -87.04-112.92 -59.25    --   360
 31  \w   -134.04 -22.04   1.00   10.00    -- -112.92  83.74-133.95  112
 32  \w   -134.04 -22.04   1.00   10.00    -- -112.92  83.74   2.05  112
 33  \w   -134.04 -22.04   1.00   10.00    -- -112.92  83.74 -69.95  112
 34  \w   -134.04 -22.04   1.00   10.00    -- -112.92  83.74  66.05  112
 35  \f   -339.92  20.08   1.00   10.00 -58.57 -84.44 -59.25    --   360
 36  \w    -26.19  77.81   1.00   10.00    --   38.56 -83.74  29.95  104
 37  \w   -134.04 -22.04   1.00   10.00    -- -112.92  83.74  98.05  112
 38  \w   -134.04 -22.04   1.00   10.00    -- -112.92  83.74-165.95  112
 39  \w    251.21 307.21   1.00   10.00    -- -112.92 114.09-116.76   56
 40  \w    251.21 307.21   1.00   10.00    -- -112.92 114.09  19.24   56
;
_diffrn_measurement_device 'abstract diffractometer'
_diffrn_measurement_device_type 'Saxi-CrysAlisPro-abstract goniometer imported SAXI images'
_diffrn_measurement_method '\w and \f scans'
_diffrn_orient_matrix_type 'CrysAlisPro convention (1999,Acta A55,543-557)'
_diffrn_orient_matrix_UB_11 -0.1612192000
_diffrn_orient_matrix_UB_12 0.0185266000
_diffrn_orient_matrix_UB_13 -0.0364540000
_diffrn_orient_matrix_UB_21 -0.0083547000
_diffrn_orient_matrix_UB_22 -0.1348206000
_diffrn_orient_matrix_UB_23 -0.0774889000
_diffrn_orient_matrix_UB_31 -0.0186770000
_diffrn_orient_matrix_UB_32 -0.0997612000
_diffrn_orient_matrix_UB_33 0.0980723000
_diffrn_radiation_monochromator graphite
_diffrn_radiation_probe x-ray
_diffrn_radiation_type CuK\a
_diffrn_radiation_wavelength 1.54184
_diffrn_reflns_av_R_equivalents 0.0718
_diffrn_reflns_av_unetI/netI 0.0314
_diffrn_reflns_Laue_measured_fraction_full 1.000
_diffrn_reflns_Laue_measured_fraction_max 0.997
_diffrn_reflns_limit_h_max 12
_diffrn_reflns_limit_h_min -12
_diffrn_reflns_limit_k_max 11
_diffrn_reflns_limit_k_min -11
_diffrn_reflns_limit_l_max 15
_diffrn_reflns_limit_l_min -15
_diffrn_reflns_number 36300
_diffrn_reflns_point_group_measured_fraction_full 1.000
_diffrn_reflns_point_group_measured_fraction_max 0.989
_diffrn_reflns_theta_full 67.684
_diffrn_reflns_theta_max 79.220
_diffrn_reflns_theta_min 3.735
_diffrn_source 'fine-focus sealed X-ray tube'
_diffrn_source_type 'Enhance (Cu) X-ray Source'
_exptl_absorpt_coefficient_mu 2.924
_exptl_absorpt_correction_T_max 1.00000
_exptl_absorpt_correction_T_min 0.53932
_exptl_absorpt_correction_type multi-scan
_exptl_absorpt_process_details
;
CrysAlisPro 1.171.38.46 (Rigaku Oxford Diffraction, 2015)
Empirical absorption correction using spherical harmonics,
 implemented in SCALE3 ABSPACK scaling algorithm.
;
_exptl_crystal_colour 'clear colourless'
_exptl_crystal_colour_lustre clear
_exptl_crystal_colour_primary colourless
_exptl_crystal_density_diffrn 1.462
_exptl_crystal_description plate
_exptl_crystal_F_000 468
_exptl_crystal_size_max 0.221
_exptl_crystal_size_mid 0.131
_exptl_crystal_size_min 0.024
_refine_diff_density_max 0.208
_refine_diff_density_min -0.719
_refine_diff_density_rms 0.058
_refine_ls_abs_structure_details
;
 Flack x determined using 1523 quotients [(I+)-(I-)]/[(I+)+(I-)]
 (Parsons, Flack and Wagner, Acta Cryst. B69 (2013) 249-259).
;
_refine_ls_abs_structure_Flack -0.043(15)
_refine_ls_extinction_method none
_refine_ls_goodness_of_fit_ref 1.052
_refine_ls_hydrogen_treatment constr
_refine_ls_matrix_type full
_refine_ls_number_parameters 271
_refine_ls_number_reflns 4496
_refine_ls_number_restraints 1
_refine_ls_restrained_S_all 1.052
_refine_ls_R_factor_all 0.0572
_refine_ls_R_factor_gt 0.0480
_refine_ls_shift/su_max 0.000
_refine_ls_shift/su_mean 0.000
_refine_ls_structure_factor_coef Fsqd
_refine_ls_weighting_details 'w=1/[\s^2^(Fo^2^)+(0.0722P)^2^+0.2687P] where P=(Fo^2^+2Fc^2^)/3'
_refine_ls_weighting_scheme calc
_refine_ls_wR_factor_gt 0.1226
_refine_ls_wR_factor_ref 0.1396
_reflns_Friedel_coverage 0.864
_reflns_Friedel_fraction_full 1.000
_reflns_Friedel_fraction_max 0.980
_reflns_number_gt 3804
_reflns_number_total 4496
_reflns_threshold_expression 'I > 2\s(I)'
_cod_data_source_file cs9b02615_si_002.cif
_cod_data_source_block cu_am_zzy_pbrcp_2
_cod_database_code 4514819
_shelx_shelxl_version_number 2017/1
_chemical_oxdiff_formula 'C24 H16 Br N O4'
_shelx_space_group_comment
;
The symmetry employed for this shelxl refinement is uniquely defined
by the following loop, which should always be used as a source of
symmetry information in preference to the above space-group names.
They are only intended as comments.
;
_cell_oxdiff_angle_alpha 89.966(3)
_cell_oxdiff_angle_beta 102.814(3)
_cell_oxdiff_angle_gamma 90.013(3)
_cell_oxdiff_length_a 9.7218(4)
_cell_oxdiff_length_b 9.1300(3)
_cell_oxdiff_length_c 12.1346(5)
_cell_oxdiff_measurement_reflns_used 6326
_cell_oxdiff_volume 1050.24(7)
_shelx_estimated_absorpt_t_max 0.933
_shelx_estimated_absorpt_t_min 0.564
_reflns_odcompleteness_completeness 100.00
_reflns_odcompleteness_iscentric 1
_reflns_odcompleteness_theta 66.97
_olex2_refinement_description
;
1. Fixed Uiso
 At 1.2 times of:
  All C(H) groups, All C(H,H) groups
2.a Ternary CH refined with riding coordinates:
 C15(H15)
2.b Secondary CH2 refined with riding coordinates:
 C14(H14A,H14B)
2.c Aromatic/amide H refined with riding coordinates:
 C10(H10), C16(H16), C17(H17), C20(H20), C21(H21), C23(H23), C26(H26),
 C27(H27), C31(H31), C32(H32), C34(H34), C35(H35), C36(H36)
;
_olex2_submission_special_instructions 'No special instructions were received'
_oxdiff_exptl_absorpt_empirical_details
;
Empirical correction (ABSPACK) includes:
- Absorption correction using spherical harmonics
- Frame scaling
- Detector area scaling
;
_oxdiff_exptl_absorpt_empirical_full_max 1.657
_oxdiff_exptl_absorpt_empirical_full_min 0.628
_publcif_funding_html
;
;

loop_
_space_group_symop_operation_xyz
'x, y, z'
'-x, y+1/2, -z'

loop_
_atom_site_label
_atom_site_type_symbol
_atom_site_fract_x
_atom_site_fract_y
_atom_site_fract_z
_atom_site_U_iso_or_equiv
_atom_site_adp_type
_atom_site_occupancy
_atom_site_site_symmetry_order
_atom_site_calc_flag
_atom_site_refinement_flags_posn
Br1 Br -0.47791(7) -0.36974(7) -0.46402(7) 0.0971(3) Uani 1 1 d .
C1 C -0.9428(5) -1.3631(7) -0.3269(4) 0.0648(10) Uani 1 1 d .
C2 C -0.9745(6) -1.3655(8) -0.1421(4) 0.0740(12) Uani 1 1 d .
N3 N -0.8933(5) -1.3161(5) -0.2149(4) 0.0664(10) Uani 1 1 d .
C4 C -0.5913(6) -0.5030(6) -0.4029(5) 0.0727(13) Uani 1 1 d .
O5 O -0.8068(4) -1.1946(4) -0.1907(3) 0.0731(9) Uani 1 1 d .
O6 O -0.9019(5) -1.3133(5) -0.4060(4) 0.0865(12) Uani 1 1 d .
O7 O -1.0067(5) -1.0643(5) -0.2524(5) 0.0949(14) Uani 1 1 d .
C8 C -0.8804(6) -1.0646(6) -0.2168(5) 0.0718(13) Uani 1 1 d .
C9 C -1.0477(6) -1.4739(6) -0.3188(5) 0.0706(13) Uani 1 1 d .
C10 C -0.7773(6) -0.6758(7) -0.4277(5) 0.0731(13) Uani 1 1 d .
H10 H -0.849678 -0.726762 -0.475352 0.088 Uiso 1 1 calc R
C11 C -0.6290(6) -0.9635(6) -0.1606(5) 0.0687(12) Uani 1 1 d .
C12 C -0.7512(5) -0.7008(6) -0.3123(5) 0.0653(11) Uani 1 1 d .
C13 C -0.7863(6) -0.9371(6) -0.1928(5) 0.0671(12) Uani 1 1 d .
C14 C -0.8529(8) -0.8084(8) -0.1480(6) 0.0903(19) Uani 1 1 d .
H14A H -0.944979 -0.822938 -0.131278 0.108 Uiso 1 1 calc R
H14B H -0.791242 -0.743095 -0.096375 0.108 Uiso 1 1 calc R
C15 C -0.8454(6) -0.8036(6) -0.2686(6) 0.0732(13) Uani 1 1 d .
H15 H -0.935557 -0.822443 -0.321507 0.088 Uiso 1 1 calc R
C16 C -0.6980(7) -0.5767(7) -0.4735(5) 0.0749(13) Uani 1 1 d .
H16 H -0.716898 -0.560507 -0.551078 0.090 Uiso 1 1 calc R
C17 C -0.5625(7) -1.0312(8) -0.2349(6) 0.0814(15) Uani 1 1 d .
H17 H -0.615199 -1.060830 -0.305002 0.098 Uiso 1 1 calc R
C20 C -0.6440(7) -0.6219(7) -0.2441(6) 0.0772(14) Uani 1 1 d .
H20 H -0.626050 -0.635453 -0.166255 0.093 Uiso 1 1 calc R
C21 C -1.2302(9) -1.6726(10) -0.2678(15) 0.142(5) Uani 1 1 d .
H21 H -1.293718 -1.741093 -0.251719 0.170 Uiso 1 1 calc R
C23 C -0.4164(8) -1.0570(11) -0.2076(7) 0.101(2) Uani 1 1 d .
H23 H -0.373643 -1.106313 -0.258186 0.121 Uiso 1 1 calc R
O25 O -0.9629(7) -1.3233(8) -0.0468(4) 0.1136(19) Uani 1 1 d .
C26 C -1.1591(8) -1.5761(9) -0.1807(10) 0.114(3) Uani 1 1 d .
H26 H -1.174632 -1.580367 -0.107885 0.137 Uiso 1 1 calc R
C27 C -0.5490(9) -0.9181(9) -0.0575(6) 0.096(2) Uani 1 1 d .
H27 H -0.592168 -0.873700 -0.004994 0.116 Uiso 1 1 calc R
C31 C -0.5633(7) -0.5243(7) -0.2879(6) 0.0796(15) Uani 1 1 d .
H31 H -0.490656 -0.473320 -0.240619 0.096 Uiso 1 1 calc R
C32 C -1.1180(7) -1.5684(8) -0.4023(8) 0.100(2) Uani 1 1 d .
H32 H -1.104045 -1.563985 -0.475536 0.121 Uiso 1 1 calc R
C34 C -1.2062(9) -1.6654(10) -0.3737(13) 0.130(4) Uani 1 1 d .
H34 H -1.252913 -1.730678 -0.428178 0.156 Uiso 1 1 calc R
C35 C -0.4038(10) -0.9390(12) -0.0326(8) 0.117(3) Uani 1 1 d .
H35 H -0.350206 -0.904520 0.035691 0.141 Uiso 1 1 calc R
C36 C -0.3375(9) -1.0095(12) -0.1066(9) 0.117(3) Uani 1 1 d .
H36 H -0.240471 -1.024471 -0.088105 0.140 Uiso 1 1 calc R
C38 C -1.0672(6) -1.4773(7) -0.2093(6) 0.0804(16) Uani 1 1 d .

loop_
_atom_site_aniso_label
_atom_site_aniso_U_11
_atom_site_aniso_U_22
_atom_site_aniso_U_33
_atom_site_aniso_U_23
_atom_site_aniso_U_13
_atom_site_aniso_U_12
Br1 0.0769(4) 0.0900(4) 0.1271(6) 0.0332(4) 0.0287(3) -0.0026(3)
C1 0.065(2) 0.058(2) 0.070(3) 0.006(3) 0.0111(19) 0.009(3)
C2 0.078(3) 0.071(3) 0.075(3) 0.006(3) 0.022(2) -0.003(3)
N3 0.070(2) 0.059(2) 0.070(2) 0.0030(18) 0.014(2) -0.0135(19)
C4 0.066(3) 0.062(3) 0.092(4) 0.004(3) 0.023(3) 0.010(2)
O5 0.065(2) 0.0567(18) 0.093(2) 0.0048(18) 0.0075(17) -0.0061(16)
O6 0.097(3) 0.088(3) 0.079(2) 0.013(2) 0.028(2) 0.011(2)
O7 0.060(2) 0.071(2) 0.151(4) 0.008(3) 0.018(2) -0.0013(19)
C8 0.067(3) 0.059(3) 0.090(3) 0.005(3) 0.019(3) -0.001(2)
C9 0.064(3) 0.054(2) 0.089(3) -0.002(2) 0.005(3) 0.002(2)
C10 0.070(3) 0.065(3) 0.084(3) -0.010(3) 0.014(3) -0.001(2)
C11 0.067(3) 0.063(3) 0.072(3) 0.007(2) 0.008(2) -0.009(2)
C12 0.059(3) 0.051(2) 0.087(3) 0.000(2) 0.018(2) 0.003(2)
C13 0.069(3) 0.055(2) 0.081(3) 0.001(2) 0.023(2) -0.004(2)
C14 0.104(5) 0.071(3) 0.111(5) -0.011(3) 0.056(4) -0.005(3)
C15 0.069(3) 0.056(3) 0.097(4) 0.005(3) 0.024(3) 0.001(2)
C16 0.075(3) 0.072(3) 0.080(3) -0.003(3) 0.021(3) 0.003(3)
C17 0.072(3) 0.088(4) 0.084(4) 0.003(3) 0.018(3) 0.000(3)
C20 0.079(4) 0.067(3) 0.083(3) 0.002(3) 0.011(3) -0.009(3)
C21 0.068(4) 0.071(4) 0.289(16) 0.025(7) 0.045(7) -0.015(3)
C23 0.073(4) 0.115(6) 0.119(5) 0.019(5) 0.029(4) 0.007(4)
O25 0.130(4) 0.140(6) 0.075(3) -0.001(3) 0.033(3) -0.008(4)
C26 0.084(4) 0.084(5) 0.183(8) 0.037(6) 0.047(5) -0.006(4)
C27 0.103(5) 0.099(5) 0.081(4) 0.001(3) 0.006(3) -0.024(4)
C31 0.069(3) 0.073(3) 0.092(4) 0.008(3) 0.007(3) -0.010(3)
C32 0.071(4) 0.076(4) 0.139(6) -0.027(4) -0.010(4) 0.006(3)
C34 0.074(5) 0.072(5) 0.227(13) -0.014(6) -0.003(6) -0.009(4)
C35 0.099(5) 0.132(7) 0.099(5) 0.025(5) -0.026(5) -0.033(5)
C36 0.071(4) 0.138(8) 0.127(7) 0.040(6) -0.009(5) -0.023(5)
C38 0.062(3) 0.059(3) 0.120(5) 0.016(3) 0.019(3) -0.006(2)

loop_
_atom_type_symbol
_atom_type_description
_atom_type_scat_dispersion_real
_atom_type_scat_dispersion_imag
_atom_type_scat_source
C C 0.0181 0.0091 'International Tables Vol C Tables 4.2.6.8 and 6.1.1.4'
H H 0.0000 0.0000 'International Tables Vol C Tables 4.2.6.8 and 6.1.1.4'
N N 0.0311 0.0180 'International Tables Vol C Tables 4.2.6.8 and 6.1.1.4'
O O 0.0492 0.0322 'International Tables Vol C Tables 4.2.6.8 and 6.1.1.4'
Br Br -0.6763 1.2805 'International Tables Vol C Tables 4.2.6.8 and 6.1.1.4'

loop_
_geom_angle_atom_site_label_1
_geom_angle_atom_site_label_2
_geom_angle_atom_site_label_3
_geom_angle
N3 C1 C9 104.0(4)
O6 C1 N3 123.5(5)
O6 C1 C9 132.5(5)
N3 C2 C38 103.7(5)
O25 C2 N3 124.4(6)
O25 C2 C38 131.9(6)
C2 N3 C1 113.4(4)
O5 N3 C1 120.8(4)
O5 N3 C2 122.1(5)
C16 C4 Br1 119.7(5)
C16 C4 C31 121.2(6)
C31 C4 Br1 119.0(5)
N3 O5 C8 112.3(4)
O5 C8 C13 111.5(5)
O7 C8 O5 121.1(5)
O7 C8 C13 127.4(6)
C32 C9 C1 128.4(7)
C38 C9 C1 109.1(5)
C38 C9 C32 122.4(7)
C16 C10 C12 121.4(5)
C17 C11 C13 120.0(5)
C17 C11 C27 118.6(6)
C27 C11 C13 121.3(6)
C10 C12 C15 118.3(5)
C20 C12 C10 117.7(5)
C20 C12 C15 123.8(5)
C8 C13 C11 118.3(5)
C8 C13 C14 113.1(5)
C8 C13 C15 111.8(5)
C11 C13 C15 119.8(5)
C14 C13 C11 121.6(6)
C14 C13 C15 58.0(4)
C15 C14 C13 63.0(4)
C12 C15 C13 121.9(5)
C14 C15 C12 122.7(6)
C14 C15 C13 59.1(4)
C4 C16 C10 118.9(6)
C11 C17 C23 121.4(7)
C31 C20 C12 121.8(6)
C34 C21 C26 120.9(8)
C36 C23 C17 119.7(9)
C38 C26 C21 117.0(10)
C11 C27 C35 119.8(8)
C20 C31 C4 119.0(6)
C34 C32 C9 117.7(10)
C32 C34 C21 122.3(9)
C36 C35 C27 121.5(8)
C23 C36 C35 119.0(8)
C9 C38 C2 108.5(5)
C26 C38 C2 131.8(8)
C26 C38 C9 119.7(8)

loop_
_geom_bond_atom_site_label_1
_geom_bond_atom_site_label_2
_geom_bond_distance
Br1 C4 1.900(6)
C1 N3 1.404(7)
C1 O6 1.206(7)
C1 C9 1.456(8)
C2 N3 1.385(7)
C2 O25 1.201(7)
C2 C38 1.481(9)
N3 O5 1.384(6)
C4 C16 1.367(9)
C4 C31 1.375(9)
O5 C8 1.386(7)
O7 C8 1.208(7)
C8 C13 1.469(8)
C9 C32 1.389(9)
C9 C38 1.385(10)
C10 C12 1.385(9)
C10 C16 1.383(9)
C11 C13 1.511(8)
C11 C17 1.369(9)
C11 C27 1.382(9)
C12 C15 1.489(8)
C12 C20 1.381(8)
C13 C14 1.500(9)
C13 C15 1.558(8)
C14 C15 1.482(10)
C17 C23 1.405(10)
C20 C31 1.370(9)
C21 C26 1.431(17)
C21 C34 1.358(17)
C23 C36 1.365(13)
C26 C38 1.367(9)
C27 C35 1.389(13)
C32 C34 1.331(15)
C35 C36 1.377(15)
